data_7110161
loop_
_publ_author_name
'Sajesh P. Thomas'
'Mysore S. Pavan'
'T. N. Guru Row'

_publ_section_title
;
 Experimental evidence for 'carbon bonding' in the solid state from charge
 density analysis
;
_journal_name_full Chem.Commun.
_journal_page_first 49
_journal_paper_doi 10.1039/c3cc47226d
_journal_volume 50
_journal_year 2013
_chemical_formula_moiety 'C7 H5 O3, C2 H8 N'
_chemical_formula_sum 'C9 H13 N O3'
_chemical_formula_weight 183.20
_chemical_name_common 'Dimethylamine 4-hydroxybenzoate'
_space_group_IT_number 61
_space_group_name_Hall '-P 2ac 2ab'
_space_group_name_H-M_alt 'P b c a'
_symmetry_cell_setting orthorhombic
_symmetry_space_group_name_Hall '-P 2ac 2ab'
_symmetry_space_group_name_H-M 'P b c a'
_audit_conform_dict_location ftp://ftp.iucr.org/pub/cif_core.dic
_audit_conform_dict_name cif_core.dic
_audit_conform_dict_version 2.3
_audit_creation_date '20-Sep-09 T00:56:33-00:00'
_audit_creation_method 'XD routine XDCIF'
_audit_update_record
;
2013-09-20 # Formatted by publCIF
;
_cell_angle_alpha 90
_cell_angle_beta 90
_cell_angle_gamma 90
_cell_formula_units_Z 8
_cell_length_a 10.2123(2)
_cell_length_b 9.9415(2)
_cell_length_c 19.0947(4)
_cell_measurement_reflns_used 19533
_cell_measurement_temperature 100(2)
_cell_measurement_theta_max 44.0890
_cell_measurement_theta_min 3.5390
_cell_volume 1938.60(7)
_computing_cell_refinement
;
CrysAlisPro, Agilent Technologies,
Version 1.171.36.28 (release 01-02-2013 CrysAlis171 .NET)
(compiled Feb  1 2013,16:14:44)
;
_computing_data_collection
;
CrysAlisPro, Agilent Technologies,
Version 1.171.36.28 (release 01-02-2013 CrysAlis171 .NET)
(compiled Feb  1 2013,16:14:44)
;
_computing_data_reduction
;
CrysAlisPro, Agilent Technologies,
Version 1.171.36.28 (release 01-02-2013 CrysAlis171 .NET)
(compiled Feb  1 2013,16:14:44)
;
_computing_molecular_graphics 'Volkov et al, (2006)'
_computing_publication_material 'Volkov et al, (2006)'
_computing_structure_refinement 'Volkov et al, (2006)'
_computing_structure_solution 'SHELXS-2012 (Sheldrick, 2008)'
_diffrn_ambient_temperature 100(2)
_diffrn_detector_area_resol_mean 8.0419
_diffrn_measured_fraction_theta_full 0.999
_diffrn_measured_fraction_theta_max 1.000
_diffrn_measurement_details
;
  1 omega -100.00  -23.00   1.0000   10.0000
omega____ theta____ kappa____ phi______ frames
    -      -33.2757  -57.0000   30.0000 77

  2 omega   14.00   49.00   1.0000   10.0000
omega____ theta____ kappa____ phi______ frames
    -       33.2757   57.0000 -180.0000 35

  3 omega   16.00   43.00   1.0000   10.0000
omega____ theta____ kappa____ phi______ frames
    -       33.2757  -57.0000 -120.0000 27

  4 omega   61.00  135.00   1.0000   50.0000
omega____ theta____ kappa____ phi______ frames
    -       73.1180   61.0000   30.0000 74

  5 omega   37.00   63.00   1.0000   50.0000
omega____ theta____ kappa____ phi______ frames
    -       73.1180  -30.0000   83.0000 26

  6 omega   42.00  103.00   1.0000   50.0000
omega____ theta____ kappa____ phi______ frames
    -       73.1180  -77.0000 -120.0000 61

  7 omega   67.00  142.00   1.0000   60.0000
omega____ theta____ kappa____ phi______ frames
    -       73.1180   77.0000  -30.0000 75

  8 omega   10.00   36.00   1.0000   60.0000
omega____ theta____ kappa____ phi______ frames
    -       73.1180  -45.0000 -180.0000 26

  9 omega -106.00   -7.00   1.0000   13.0000
omega____ theta____ kappa____ phi______ frames
    -      -33.2757  -37.0000 -120.0000 99

 10 omega -102.00  -12.00   1.0000   13.0000
omega____ theta____ kappa____ phi______ frames
    -      -33.2757  -57.0000  150.0000 90

 11 omega    5.00   95.00   1.0000   60.0000
omega____ theta____ kappa____ phi______ frames
    -       73.1180  -61.0000   30.0000 90

 12 omega   51.00  141.00   1.0000   60.0000
omega____ theta____ kappa____ phi______ frames
    -       73.1180   61.0000   90.0000 90

 13 omega   44.00  146.00   1.0000   60.0000
omega____ theta____ kappa____ phi______ frames
    -       73.1180   30.0000  -60.0000 102

 14 omega   50.00  144.00   1.0000   60.0000
omega____ theta____ kappa____ phi______ frames
    -       73.1180   45.0000 -180.0000 94

 15 omega  -63.00   37.00   1.0000   13.0000
omega____ theta____ kappa____ phi______ frames
    -      -33.2757   77.0000 -150.0000 100

 16 omega    3.00  103.00   1.0000   13.0000
omega____ theta____ kappa____ phi______ frames
    -       33.2757   77.0000    0.0000 100

 17 omega  -94.00    6.00   1.0000   60.0000
omega____ theta____ kappa____ phi______ frames
    -      -64.0000   77.0000 -120.0000 100

 18 omega    2.00   77.00   1.0000   60.0000
omega____ theta____ kappa____ phi______ frames
    -       73.1180  -45.0000  -60.0000 75

 19 omega   43.00  143.00   1.0000   60.0000
omega____ theta____ kappa____ phi______ frames
    -       73.1180   77.0000  -30.0000 100

 20 omega   43.00  143.00   1.0000   60.0000
omega____ theta____ kappa____ phi______ frames
    -       73.1180   77.0000 -150.0000 100

 21 omega -103.00   -3.00   1.0000   13.0000
omega____ theta____ kappa____ phi______ frames
    -      -33.2757  -77.0000   90.0000 100

 22 omega  -55.00   36.00   1.0000   13.0000
omega____ theta____ kappa____ phi______ frames
    -      -33.2757   57.0000   30.0000 91

 23 omega   43.00  143.00   1.0000   60.0000
omega____ theta____ kappa____ phi______ frames
    -       73.1180   77.0000   30.0000 100

 24 omega   43.00  118.00   1.0000   60.0000
omega____ theta____ kappa____ phi______ frames
    -       73.1180   77.0000  -90.0000 75

;
_diffrn_measurement_device_type 'Xcalibur, Eos, Nova'
_diffrn_measurement_method '\w scans'
_diffrn_orient_matrix_UB_11 0.0262278000
_diffrn_orient_matrix_UB_12 0.0277681000
_diffrn_orient_matrix_UB_13 -0.0312230000
_diffrn_orient_matrix_UB_21 -0.0077544000
_diffrn_orient_matrix_UB_22 0.0656449000
_diffrn_orient_matrix_UB_23 0.0139539000
_diffrn_orient_matrix_UB_31 0.0638383000
_diffrn_orient_matrix_UB_32 -0.0033894000
_diffrn_orient_matrix_UB_33 0.0144957000
_diffrn_radiation_monochromator mirror
_diffrn_radiation_probe x-ray
_diffrn_radiation_source 'Mova (Mo) X-ray Source'
_diffrn_radiation_type MoK\a
_diffrn_radiation_wavelength 0.71073
_diffrn_reflns_av_R_equivalents 0.1051
_diffrn_reflns_av_unetI/netI 0.0324
_diffrn_reflns_limit_h_max 20
_diffrn_reflns_limit_h_min -20
_diffrn_reflns_limit_k_max 19
_diffrn_reflns_limit_k_min -19
_diffrn_reflns_limit_l_max 38
_diffrn_reflns_limit_l_min -38
_diffrn_reflns_number 154677
_diffrn_reflns_reduction_process
;
;
_diffrn_reflns_theta_full 25.24
_diffrn_reflns_theta_max 45.29
_diffrn_reflns_theta_min 2.92
_exptl_absorpt_coefficient_mu 0.094
_exptl_absorpt_correction_T_max 1.346
_exptl_absorpt_correction_T_min 0.968
_exptl_absorpt_correction_type gaussian
_exptl_absorpt_process_details
;
CrysAlisPro, Agilent Technologies,
Version 1.171.36.28 (release 01-02-2013 CrysAlis171 .NET)
(compiled Feb  1 2013,16:14:44)
Numerical absorption correction based on gaussian integration over
a multifaceted crystal model
;
_exptl_crystal_colour colourless
_exptl_crystal_density_diffrn 1.255
_exptl_crystal_density_method 'Not Measured'
_exptl_crystal_description block
_exptl_crystal_F_000 784
_exptl_crystal_size_max 0.4025
_exptl_crystal_size_mid 0.2010
_exptl_crystal_size_min 0.1003
_refine_ls_extinction_method none
_refine_ls_goodness_of_fit_ref 1.027
_refine_ls_matrix_type full
_refine_ls_number_parameters 200
_refine_ls_number_reflns 5535
_refine_ls_number_restraints 0
_refine_ls_R_factor_all 0.063
_refine_ls_R_factor_gt 0.03
_refine_ls_shift/su_max 0.0003
_refine_ls_structure_factor_coef Fsqd
_refine_ls_weighting_details
;
        calc w2 = 1/[s^2^(Fo^2^)]
;
_refine_ls_weighting_scheme calc
_refine_ls_wR_factor_ref 0.055
_reflns_number_gt 5535
_reflns_number_total 8120
_reflns_threshold_expression I>3\s(I)
_cod_data_source_file c3cc47226d.txt
_cod_data_source_block face
_cod_database_code 7110161

loop_
_space_group_symop_id
_space_group_symop_operation_xyz
1 +X,+Y,+Z
2 1/2-X,-Y,1/2+Z
3 1/2+X,1/2-Y,-Z
4 -X,1/2+Y,1/2-Z
5 -X,-Y,-Z
6 1/2+X,+Y,1/2-Z
7 1/2-X,1/2+Y,+Z
8 +X,1/2-Y,1/2+Z

loop_
_atom_local_axes_atom_label
_atom_local_axes_atom0
_atom_local_axes_ax1
_atom_local_axes_atom1
_atom_local_axes_atom2
_atom_local_axes_ax2
O(1) C(1) Z O(1) H(1N) Y
O(2) C(1) Z O(2) O(1) Y
O(3) H(3O) Z O(3) C(5) Y
N(1) H(1N) Z N(1) H(2N) Y
C(1) O(1) Z C(1) O(2) Y
C(2) C(3) Z C(2) C(7) Y
C(3) H(3) Z C(3) C(4) Y
C(4) H(4) Z C(4) C(3) Y
C(5) O(3) Z C(5) C(4) Y
C(6) H(6) Z C(6) C(7) Y
C(7) H(7) Z C(7) C(6) Y
C(8) H(8C) Z C(8) H(8B) Y
C(9) H(9B) Z C(9) H(9A) Y
H(1N) N(1) Z H(1N) H(2N) Y
H(2N) N(1) Z H(2N) H(1N) Y
H(3) C(3) Z H(3) C(4) Y
H(3O) O(3) Z H(3O) C(5) Y
H(4) C(4) Z H(4) C(5) Y
H(6) C(6) Z H(6) C(7) Y
H(7) C(7) Z H(7) C(6) Y
H(8A) C(8) Z H(8A) H(8B) Y
H(8B) C(8) Z H(8B) H(8C) Y
H(8C) C(8) Z H(8C) H(8B) Y
H(9A) C(9) Z H(9A) H(9B) Y
H(9B) C(9) Z H(9B) H(9C) Y
H(9C) C(9) Z H(9C) H(9B) Y

loop_
_atom_rho_multipole_atom_label
_atom_rho_multipole_coeff_Pv
_atom_rho_multipole_coeff_P00
_atom_rho_multipole_coeff_P11
_atom_rho_multipole_coeff_P1-1
_atom_rho_multipole_coeff_P10
_atom_rho_multipole_coeff_P20
_atom_rho_multipole_coeff_P21
_atom_rho_multipole_coeff_P2-1
_atom_rho_multipole_coeff_P22
_atom_rho_multipole_coeff_P2-2
_atom_rho_multipole_coeff_P30
_atom_rho_multipole_coeff_P31
_atom_rho_multipole_coeff_P3-1
_atom_rho_multipole_coeff_P32
_atom_rho_multipole_coeff_P3-2
_atom_rho_multipole_coeff_P33
_atom_rho_multipole_coeff_P3-3
_atom_rho_multipole_coeff_P40
_atom_rho_multipole_coeff_P41
_atom_rho_multipole_coeff_P4-1
_atom_rho_multipole_coeff_P42
_atom_rho_multipole_coeff_P4-2
_atom_rho_multipole_coeff_P43
_atom_rho_multipole_coeff_P4-3
_atom_rho_multipole_coeff_P44
_atom_rho_multipole_coeff_P4-4
_atom_rho_multipole_kappa
_atom_rho_multipole_kappa_prime0
_atom_rho_multipole_kappa_prime1
_atom_rho_multipole_kappa_prime2
_atom_rho_multipole_kappa_prime3
_atom_rho_multipole_kappa_prime4
_atom_rho_multipole_radial_slater_n0
_atom_rho_multipole_radial_slater_zeta0
_atom_rho_multipole_radial_slater_n1
_atom_rho_multipole_radial_slater_zeta1
_atom_rho_multipole_radial_slater_n2
_atom_rho_multipole_radial_slater_zeta2
_atom_rho_multipole_radial_slater_n3
_atom_rho_multipole_radial_slater_zeta3
_atom_rho_multipole_radial_slater_n4
_atom_rho_multipole_radial_slater_zeta4
O(1) 6.25(6) 0 0 0 -0.12(3) -0.039(17) 0 0 -0.009(11) 0 0.064(17) 0 0 0.015(14) 0 0 0 0 0 0 0 0 0 0 0 0 0.981(3) 0.65(4) 0.654206 0.654206 0.654206 0.654206 2 4.466 2 4.466 2 4.466 3 4.466 4 4.466
O(2) 6.26(6) 0 0 0 -0.16(3) -0.042(18) 0 0 -0.099(14) 0 0.049(17) 0 0 0.026(16) 0 0 0 0 0 0 0 0 0 0 0 0 0.981(3) 0.65(4) 0.654206 0.654206 0.654206 0.654206 2 4.466 2 4.466 2 4.466 3 4.466 4 4.466
O(3) 6.27(5) 0 0 -0.050(11) -0.016(10) 0.020(10) 0 0.022(8) 0.056(9) 0 0.070(13) 0 -0.027(10) 0.045(11) 0 0 -0.009(10) 0 0 0 0 0 0 0 0 0 0.981(3) 0.88(6) 0.881707 0.881707 0.881707 0.881707 2 4.466 2 4.466 2 4.466 3 4.466 4 4.466
N(1) 5.04(8) 0 0 0.047(15) 0.083(17) 0.056(15) 0 -0.016(10) -0.035(12) 0 0.26(2) 0 -0.004(13) -0.014(14) 0 0 -0.202(19) 0 0 0 0 0 0 0 0 0 0.987(5) 0.79(3) 0.790241 0.790241 0.790241 0.790241 2 3.83936 2 3.83936 2 3.83936 3 3.83936 4 3.83936
C(1) 4.44(15) 0 0 0.045(18) 0.025(16) 0.19(2) 0 -0.061(14) -0.24(2) 0 0.36(4) 0 0.016(14) 0.27(3) 0 0 0.005(14) 0 0 0 0 0 0 0 0 0 0.960(11) 0.91(3) 0.911443 0.911443 0.911443 0.911443 2 3.1762 2 3.1762 2 3.1762 3 3.1762 4 3.1762
C(2) 4.11(12) 0 0 0.059(17) 0.017(13) 0.094(16) 0 -0.054(14) -0.105(16) 0 0.20(3) 0 -0.011(16) 0.17(3) 0 0 -0.023(14) 0 0 0 0 0 0 0 0 0 0.991(9) 0.94(5) 0.94136 0.94136 0.94136 0.94136 2 3.1762 2 3.1762 2 3.1762 3 3.1762 4 3.1762
C(3) 4.04(10) 0 0 -0.024(15) -0.011(15) 0.084(13) 0 0.006(11) -0.144(15) 0 0.21(3) 0 -0.003(14) 0.130(19) 0 0 0.011(13) 0 0 0 0 0 0 0 0 0 0.992(8) 0.98(4) 0.975822 0.975822 0.975822 0.975822 2 3.1762 2 3.1762 2 3.1762 3 3.1762 4 3.1762
C(4) 4.16(9) 0 0 0.04(2) -0.03(2) 0.069(15) 0 -0.023(15) -0.154(18) 0 0.29(3) 0 0.026(17) 0.23(2) 0 0 0.019(16) 0 0 0 0 0 0 0 0 0 0.990(7) 0.87(3) 0.870809 0.870809 0.870809 0.870809 2 3.1762 2 3.1762 2 3.1762 3 3.1762 4 3.1762
C(5) 4.11(11) 0 0 -0.023(15) -0.092(19) 0.049(14) 0 -0.014(12) -0.25(2) 0 0.30(4) 0 -0.044(18) 0.17(3) 0 0 -0.004(15) 0 0 0 0 0 0 0 0 0 0.976(10) 0.92(4) 0.920344 0.920344 0.920344 0.920344 2 3.1762 2 3.1762 2 3.1762 3 3.1762 4 3.1762
C(6) 4.11(9) 0 0 0.06(2) -0.02(2) 0.087(16) 0 -0.052(15) -0.142(17) 0 0.27(3) 0 -0.006(17) 0.20(2) 0 0 -0.020(16) 0 0 0 0 0 0 0 0 0 0.990(7) 0.87(3) 0.870809 0.870809 0.870809 0.870809 2 3.1762 2 3.1762 2 3.1762 3 3.1762 4 3.1762
C(7) 4.00(10) 0 0 -0.035(16) -0.002(15) 0.075(13) 0 0.032(12) -0.137(16) 0 0.23(3) 0 -0.020(14) 0.16(2) 0 0 0.011(13) 0 0 0 0 0 0 0 0 0 0.992(8) 0.98(4) 0.975822 0.975822 0.975822 0.975822 2 3.1762 2 3.1762 2 3.1762 3 3.1762 4 3.1762
C(8) 4.38(8) 0 -0.11(2) -0.01(2) 0.14(2) 0.08(2) 0.098(15) 0.000(15) 0.020(16) 0.083(16) 0.25(3) 0.010(17) 0.038(16) -0.054(19) 0.072(18) 0.001(16) -0.26(2) 0 0 0 0 0 0 0 0 0 0.961(7) 0.83(2) 0.828382 0.828382 0.828382 0.828382 2 3.1762 2 3.1762 2 3.1762 3 3.1762 4 3.1762
C(9) 4.56(8) 0 0.130(19) 0.02(2) 0.00(2) 0.046(19) -0.063(14) 0.014(14) -0.012(16) -0.100(15) 0.29(3) -0.008(18) 0.058(17) 0.002(18) -0.036(18) -0.028(16) -0.31(2) 0 0 0 0 0 0 0 0 0 0.961(7) 0.83(2) 0.828382 0.828382 0.828382 0.828382 2 3.1762 2 3.1762 2 3.1762 3 3.1762 4 3.1762
H(1N) 0.66(2) 0 0 0 0.124(18) 0.07(2) 0 0 0 0 0 0 0 0 0 0 0 0 0 0 0 0 0 0 0 0 1.2 1.2 1.2 1.2 1.2 1.2 0 2 1 2 2 2 3 2 4 2
H(2N) 0.72(2) 0 0 0 0.150(18) 0.12(2) 0 0 0 0 0 0 0 0 0 0 0 0 0 0 0 0 0 0 0 0 1.2 1.2 1.2 1.2 1.2 1.2 0 2 1 2 2 2 3 2 4 2
H(3) 0.89(3) 0 0 0 0.150(17) 0.03(2) 0 0 0 0 0 0 0 0 0 0 0 0 0 0 0 0 0 0 0 0 1.2 1.2 1.2 1.2 1.2 1.2 0 2 1 2 2 2 3 2 4 2
H(3O) 0.697(19) 0 0 0 0.140(17) 0.07(2) 0 0 0 0 0 0 0 0 0 0 0 0 0 0 0 0 0 0 0 0 1.2 1.2 1.2 1.2 1.2 1.2 0 2 1 2 2 2 3 2 4 2
H(4) 0.87(3) 0 0 0 0.147(19) 0.02(2) 0 0 0 0 0 0 0 0 0 0 0 0 0 0 0 0 0 0 0 0 1.2 1.2 1.2 1.2 1.2 1.2 0 2 1 2 2 2 3 2 4 2
H(6) 0.85(3) 0 0 0 0.162(18) 0.03(2) 0 0 0 0 0 0 0 0 0 0 0 0 0 0 0 0 0 0 0 0 1.2 1.2 1.2 1.2 1.2 1.2 0 2 1 2 2 2 3 2 4 2
H(7) 0.90(3) 0 0 0 0.145(18) 0.02(2) 0 0 0 0 0 0 0 0 0 0 0 0 0 0 0 0 0 0 0 0 1.2 1.2 1.2 1.2 1.2 1.2 0 2 1 2 2 2 3 2 4 2
H(8A) 0.70(3) 0 0 0 0.101(17) -0.04(2) 0 0 0 0 0 0 0 0 0 0 0 0 0 0 0 0 0 0 0 0 1.2 1.2 1.2 1.2 1.2 1.2 0 2 1 2 2 2 3 2 4 2
H(8B) 0.94(3) 0 0 0 0.21(2) 0.06(2) 0 0 0 0 0 0 0 0 0 0 0 0 0 0 0 0 0 0 0 0 1.2 1.2 1.2 1.2 1.2 1.2 0 2 1 2 2 2 3 2 4 2
H(8C) 0.78(3) 0 0 0 0.13(2) 0.04(2) 0 0 0 0 0 0 0 0 0 0 0 0 0 0 0 0 0 0 0 0 1.2 1.2 1.2 1.2 1.2 1.2 0 2 1 2 2 2 3 2 4 2
H(9A) 0.83(3) 0 0 0 0.14(2) 0.02(2) 0 0 0 0 0 0 0 0 0 0 0 0 0 0 0 0 0 0 0 0 1.2 1.2 1.2 1.2 1.2 1.2 0 2 1 2 2 2 3 2 4 2
H(9B) 0.80(3) 0 0 0 0.10(2) 0.02(2) 0 0 0 0 0 0 0 0 0 0 0 0 0 0 0 0 0 0 0 0 1.2 1.2 1.2 1.2 1.2 1.2 0 2 1 2 2 2 3 2 4 2
H(9C) 0.59(2) 0 0 0 0.066(17) -0.013(19) 0 0 0 0 0 0 0 0 0 0 0 0 0 0 0 0 0 0 0 0 1.2 1.2 1.2 1.2 1.2 1.2 0 2 1 2 2 2 3 2 4 2

loop_
_atom_site_aniso_label
_atom_site_aniso_U_11
_atom_site_aniso_U_22
_atom_site_aniso_U_33
_atom_site_aniso_U_23
_atom_site_aniso_U_13
_atom_site_aniso_U_12
O(1) 0.014542 0.020675 0.019399 0.005773 -0.001021 0.001018
O(2) 0.014995 0.02886 0.014445 0.002757 0.00151 0.005021
O(3) 0.017397 0.026852 0.016916 0.005321 0.003697 0.005165
N(1) 0.015612 0.016946 0.015059 0.000006 -0.001231 -0.000706
C(1) 0.011973 0.016697 0.01416 0.000836 -0.000997 -0.000639
C(2) 0.011464 0.014244 0.014254 0.000031 -0.000142 -0.000211
C(3) 0.012908 0.014909 0.015059 -0.000136 0.000718 0.001416
C(4) 0.013926 0.016112 0.016489 0.001709 0.000746 0.002418
C(5) 0.012092 0.017315 0.014809 0.001154 0.001156 0.001455
C(6) 0.013788 0.016774 0.016709 0.000493 0.002085 0.002601
C(7) 0.012949 0.014611 0.016759 0.000859 0.000368 0.001282
C(8) 0.027679 0.017535 0.025194 -0.000438 -0.002979 -0.001764
C(9) 0.022655 0.025081 0.020587 -0.002888 0.002467 0.003144
H(1N) 0.021503 0.034069 0.030618 0.002026 -0.003065 -0.003203
H(2N) 0.030546 0.038933 0.024281 0.003711 -0.004535 0.001503
H(3) 0.029976 0.034499 0.028224 -0.000542 0.00603 0.012411
H(3O) 0.023794 0.047464 0.030202 0.007864 0.006351 0.010696
H(4) 0.03583 0.028021 0.030019 0.007464 0.001752 0.010205
H(6) 0.030437 0.038201 0.030572 -0.000807 0.006388 0.014152
H(7) 0.032655 0.024892 0.031473 0.005329 -0.000506 0.007927
H(8A) 0.026462 0.040691 0.061717 0.001939 -0.009964 -0.007916
H(8B) 0.049516 0.033888 0.031486 0.003832 -0.013702 -0.003603
H(8C) 0.048339 0.034469 0.039891 -0.007017 0.007583 0.004602
H(9A) 0.039596 0.05074 0.024903 0.004648 -0.001785 0.012134
H(9B) 0.045236 0.027407 0.046028 0.002619 0.007616 0.004375
H(9C) 0.021649 0.057669 0.045492 -0.00868 -0.004693 -0.000129

loop_
_atom_site_label
_atom_site_fract_x
_atom_site_fract_y
_atom_site_fract_z
_atom_site_U_iso_or_equiv
_atom_site_occupancy
_atom_site_symmetry_multiplicity
O(1) 0.399804 0.287503 0.068093 0.018 1 8
O(2) 0.581111 0.167796 0.082991 0.019 1 8
O(3) 0.2941 0.050931 0.372391 0.02 1 8
N(1) 0.138269 0.236543 0.046118 0.016 1 8
C(1) 0.471538 0.212799 0.104557 0.014 1 8
C(2) 0.427258 0.172864 0.17645 0.013 1 8
C(3) 0.483227 0.063279 0.211591 0.014 1 8
C(4) 0.437551 0.023442 0.276877 0.016 1 8
C(5) 0.336125 0.094694 0.309329 0.015 1 8
C(6) 0.283134 0.208316 0.276258 0.016 1 8
C(7) 0.327675 0.245048 0.210178 0.015 1 8
C(8) 0.127787 0.08892 0.054885 0.023 1 8
C(9) 0.045241 0.310743 0.091174 0.023 1 8
H(1N) 0.233565 0.26603 0.056627 0.029 1 8
H(2N) 0.117804 0.264639 -0.004969 0.031 1 8
H(3) 0.563182 0.007783 0.188066 0.031 1 8
H(3O) 0.211201 0.097971 0.383943 0.034 1 8
H(4) 0.480746 -0.061447 0.303892 0.031 1 8
H(6) 0.210624 0.269178 0.302883 0.033 1 8
H(7) 0.284011 0.331817 0.185065 0.03 1 8
H(8A) 0.02631 0.060979 0.049962 0.043 1 8
H(8B) 0.164178 0.062261 0.105972 0.038 1 8
H(8C) 0.186364 0.041319 0.015065 0.041 1 8
H(9A) 0.063414 0.2858 0.145194 0.038 1 8
H(9B) 0.059545 0.416531 0.081726 0.04 1 8
H(9C) -0.054012 0.2861 0.07707 0.042 1 8

loop_
_atom_type_symbol
_atom_type_description
_atom_type_scat_dispersion_real
_atom_type_scat_dispersion_imag
_atom_type_scat_source
C C 0.0033 0.0016 'International Tables Vol C Tables 4.2.6.8 and 6.1.1.4'
H H 0.0000 0.0000 'International Tables Vol C Tables 4.2.6.8 and 6.1.1.4'
N N 0.0061 0.0033 'International Tables Vol C Tables 4.2.6.8 and 6.1.1.4'
O O 0.0106 0.0060 'International Tables Vol C Tables 4.2.6.8 and 6.1.1.4'
B B 0.0013 0.0007 'International Tables Vol C Tables 4.2.6.8 and 6.1.1.4'

loop_
_exptl_crystal_face_index_h
_exptl_crystal_face_index_k
_exptl_crystal_face_index_l
_exptl_crystal_face_perp_dist
_exptl_oxdiff_crystal_face_indexfrac_h
_exptl_oxdiff_crystal_face_indexfrac_k
_exptl_oxdiff_crystal_face_indexfrac_l
_exptl_oxdiff_crystal_face_x
_exptl_oxdiff_crystal_face_y
_exptl_oxdiff_crystal_face_z
14 1 3 0.1374 14.2796 0.9137 2.9862 0.3067 -0.0091 0.9518
1 5 -25 0.0946 1.4919 5.0942 -24.9214 0.9587 -0.0249 -0.2833
-1 -5 25 0.0876 -1.1253 -5.0723 25.0056 -0.9511 0.0247 0.3078
-1 -14 1 0.0371 -1.0010 -13.9770 0.5196 -0.4306 -0.9025 -0.0090
-13 -1 -10 0.2085 -13.2424 -1.0322 -10.3969 -0.0514 -0.1102 -0.9926
0 14 -2 0.0510 -0.2775 13.9889 -1.5338 0.4291 0.8990 -0.0874
1 -8 -22 0.0704 1.0000 -8.0001 -21.9997 0.4910 -0.8399 -0.2280
0 13 11 0.0529 0.0000 13.0001 10.9998 0.0175 1.0069 0.1154

loop_
_geom_angle_atom_site_label_1
_geom_angle_atom_site_label_2
_geom_angle_atom_site_label_3
_geom_angle
_geom_angle_site_symmetry_1
_geom_angle_site_symmetry_2
_geom_angle_site_symmetry_3
_geom_angle_publ_flag
C(5) O(3) H(3O) 108.51989810666 1_555 1_555 1_555 yes
H(1N) N(1) H(2N) 107.19320811304 1_555 1_555 1_555 yes
O(1) C(1) O(2) 122.80164682913 1_555 1_555 1_555 yes
O(1) C(1) C(2) 119.2798449772 1_555 1_555 1_555 yes
O(2) C(1) C(2) 117.9161922241 1_555 1_555 1_555 yes
C(1) C(2) C(3) 121.42670746349 1_555 1_555 1_555 yes
C(1) C(2) C(7) 120.27756960457 1_555 1_555 1_555 yes
C(3) C(2) C(7) 118.2955569568 1_555 1_555 1_555 yes
C(2) C(3) C(4) 120.96682785527 1_555 1_555 1_555 yes
C(2) C(3) H(3) 120.32774335188 1_555 1_555 1_555 yes
C(4) C(3) H(3) 118.70528874607 1_555 1_555 1_555 yes
C(3) C(4) C(5) 120.11423522784 1_555 1_555 1_555 yes
C(3) C(4) H(4) 120.86346304562 1_555 1_555 1_555 yes
C(5) C(4) H(4) 119.01075160644 1_555 1_555 1_555 yes
O(3) C(5) C(4) 117.83866175269 1_555 1_555 1_555 yes
O(3) C(5) C(6) 122.5671828044 1_555 1_555 1_555 yes
C(4) C(5) C(6) 119.59040428389 1_555 1_555 1_555 yes
C(5) C(6) C(7) 119.59998721168 1_555 1_555 1_555 yes
C(5) C(6) H(6) 120.15603640465 1_555 1_555 1_555 yes
C(7) C(6) H(6) 120.20348013829 1_555 1_555 1_555 yes
C(2) C(7) C(6) 121.33717120097 1_555 1_555 1_555 yes
C(2) C(7) H(7) 120.20994949967 1_555 1_555 1_555 yes
C(6) C(7) H(7) 118.45169115646 1_555 1_555 1_555 yes
H(8A) C(8) H(8B) 110.34143627988 1_555 1_555 1_555 yes
H(8A) C(8) H(8C) 111.06990278904 1_555 1_555 1_555 yes
H(8B) C(8) H(8C) 109.85610970045 1_555 1_555 1_555 yes
H(9A) C(9) H(9B) 111.21642269225 1_555 1_555 1_555 yes
H(9A) C(9) H(9C) 110.44416533526 1_555 1_555 1_555 yes
H(9B) C(9) H(9C) 107.9319213253 1_555 1_555 1_555 yes

loop_
_geom_bond_atom_site_label_1
_geom_bond_atom_site_label_2
_geom_bond_distance
_geom_bond_site_symmetry_1
_geom_bond_site_symmetry_2
_geom_bond_publ_flag
O(1) C(1) 1.2541959277869 1_555 1_555 yes
O(2) C(1) 1.2735326681606 1_555 1_555 yes
O(3) C(5) 1.3503527654911 1_555 1_555 yes
O(3) H(3O) 0.99200078137696 1_555 1_555 yes
N(1) H(1N) 1.0360027014798 1_555 1_555 yes
N(1) H(2N) 1.0359918794184 1_555 1_555 yes
C(1) C(2) 1.4988724476869 1_555 1_555 yes
C(2) C(3) 1.401365125308 1_555 1_555 yes
C(2) C(7) 1.4014193616198 1_555 1_555 yes
C(3) C(4) 1.3886985061117 1_555 1_555 yes
C(3) H(3) 1.0829976275283 1_555 1_555 yes
C(4) C(5) 1.3995035028247 1_555 1_555 yes
C(4) H(4) 1.0830004245877 1_555 1_555 yes
C(5) C(6) 1.4026970009665 1_555 1_555 yes
C(6) C(7) 1.3900853989414 1_555 1_555 yes
C(6) H(6) 1.0830031534056 1_555 1_555 yes
C(7) H(7) 1.0829975688118 1_555 1_555 yes
C(8) H(8A) 1.0770056045527 1_555 1_555 yes
C(8) H(8B) 1.077003657386 1_555 1_555 yes
C(8) H(8C) 1.076998881291 1_555 1_555 yes
C(9) H(9A) 1.0769939647229 1_555 1_555 yes
C(9) H(9B) 1.0770050546122 1_555 1_555 yes
C(9) H(9C) 1.0770028419748 1_555 1_555 yes

loop_
_geom_torsion_atom_site_label_1
_geom_torsion_atom_site_label_2
_geom_torsion_atom_site_label_3
_geom_torsion_atom_site_label_4
_geom_torsion
_geom_torsion_site_symmetry_1
_geom_torsion_site_symmetry_2
_geom_torsion_site_symmetry_3
_geom_torsion_site_symmetry_4
_geom_torsion_publ_flag
H(3O) O(3) C(5) C(4) -168.06847074727 1_555 1_555 1_555 1_555 yes
H(3O) O(3) C(5) C(6) 12.640148122691 1_555 1_555 1_555 1_555 yes
O(1) C(1) C(2) C(3) 162.38455683884 1_555 1_555 1_555 1_555 yes
O(1) C(1) C(2) C(7) -17.462798402038 1_555 1_555 1_555 1_555 yes
O(2) C(1) C(2) C(3) -17.076973663546 1_555 1_555 1_555 1_555 yes
O(2) C(1) C(2) C(7) 163.07567529779 1_555 1_555 1_555 1_555 yes
C(1) C(2) C(3) C(4) -177.11976799699 1_555 1_555 1_555 1_555 yes
C(1) C(2) C(3) H(3) 2.7402734475185 1_555 1_555 1_555 1_555 yes
C(1) C(2) C(7) C(6) 178.69741299231 1_555 1_555 1_555 1_555 yes
C(1) C(2) C(7) H(7) -1.7060130846281 1_555 1_555 1_555 1_555 yes
C(7) C(2) C(3) C(4) 2.7305207129219 1_555 1_555 1_555 1_555 yes
C(3) C(2) C(7) C(6) -1.1546587666573 1_555 1_555 1_555 1_555 yes
C(7) C(2) C(3) H(3) -177.40944204478 1_555 1_555 1_555 1_555 yes
C(3) C(2) C(7) H(7) 178.44191935862 1_555 1_555 1_555 1_555 yes
C(2) C(3) C(4) C(5) -1.4220793301848 1_555 1_555 1_555 1_555 yes
C(2) C(3) C(4) H(4) 179.82666954078 1_555 1_555 1_555 1_555 yes
H(3) C(3) C(4) C(5) 178.71565728892 1_555 1_555 1_555 1_555 yes
H(3) C(3) C(4) H(4) 0 1_555 1_555 1_555 1_555 yes
C(3) C(4) C(5) O(3) 179.18672236115 1_555 1_555 1_555 1_555 yes
C(3) C(4) C(5) C(6) -1.5000425067766 1_555 1_555 1_555 1_555 yes
H(4) C(4) C(5) O(3) -2.0389815136783 1_555 1_555 1_555 1_555 yes
H(4) C(4) C(5) C(6) 177.27425782061 1_555 1_555 1_555 1_555 yes
O(3) C(5) C(6) C(7) -177.67987997529 1_555 1_555 1_555 1_555 yes
O(3) C(5) C(6) H(6) 4.6298074454525 1_555 1_555 1_555 1_555 yes
C(4) C(5) C(6) C(7) 3.0407090840165 1_555 1_555 1_555 1_555 yes
C(4) C(5) C(6) H(6) -174.64960769745 1_555 1_555 1_555 1_555 yes
C(5) C(6) C(7) C(2) -1.7123207425045 1_555 1_555 1_555 1_555 yes
C(5) C(6) C(7) H(7) 178.68420803649 1_555 1_555 1_555 1_555 yes
H(6) C(6) C(7) C(2) 175.97688295099 1_555 1_555 1_555 1_555 yes
H(6) C(6) C(7) H(7) -3.6265924722266 1_555 1_555 1_555 1_555 yes
